data_7061841
loop_
_publ_author_name
'Castro, Jes\'us'
'Ferraro, Valentina'
'Bortoluzzi, Marco'

_publ_section_title
;
 Visible-emitting Cu(i) complexes with N-functionalized
 benzotriazole-based ligands
;
_journal_issue 39
_journal_name_full 'New Journal of Chemistry'
_journal_page_first 18938
_journal_page_last 18951
_journal_paper_doi 10.1039/D2NJ03165E
_journal_volume 46
_journal_year 2022
_chemical_formula_moiety 'C21 H14 N6 O2'
_chemical_formula_sum 'C21 H14 N6 O2'
_chemical_formula_weight 382.38
_space_group_crystal_system triclinic
_space_group_IT_number 2
_space_group_name_Hall '-P 1'
_space_group_name_H-M_alt 'P -1'
_atom_sites_solution_hydrogens geom
_atom_sites_solution_primary dual
_audit_creation_method SHELXL-2018/3
_audit_update_record
;
2021-09-23 deposited with the CCDC.	2022-09-08 downloaded from the CCDC.
;
_cell_angle_alpha 74.696(4)
_cell_angle_beta 82.773(4)
_cell_angle_gamma 81.119(4)
_cell_formula_units_Z 2
_cell_length_a 6.7497(7)
_cell_length_b 10.5961(10)
_cell_length_c 12.9511(13)
_cell_measurement_reflns_used 9085
_cell_measurement_temperature 100(2)
_cell_measurement_theta_max 26.44
_cell_measurement_theta_min 2.89
_cell_volume 879.19(15)
_computing_cell_refinement 'Bruker SAINT'
_computing_data_collection 'Bruker APEX3'
_computing_data_reduction 'Bruker SAINT'
_computing_structure_refinement 'SHELXL-2018/3 (Sheldrick, 2018)'
_computing_structure_solution 'SHELXT-2018/2 (Sheldrick, 2018)'
_diffrn_ambient_temperature 100(2)
_diffrn_measured_fraction_theta_full 1.000
_diffrn_measured_fraction_theta_max 0.994
_diffrn_measurement_device_type 'Bruker D8 Venture Photon II CMOS'
_diffrn_measurement_method '\f and \w scans'
_diffrn_radiation_monochromator 'Incoatec HeliosTM multilayer optics'
_diffrn_radiation_source 'Incoatec high brillance I\muS microsource'
_diffrn_radiation_type MoK\a
_diffrn_radiation_wavelength 0.71073
_diffrn_reflns_av_unetI/netI 0.0478
_diffrn_reflns_Laue_measured_fraction_full 1.000
_diffrn_reflns_Laue_measured_fraction_max 0.994
_diffrn_reflns_limit_h_max 8
_diffrn_reflns_limit_h_min -8
_diffrn_reflns_limit_k_max 13
_diffrn_reflns_limit_k_min -13
_diffrn_reflns_limit_l_max 16
_diffrn_reflns_limit_l_min -16
_diffrn_reflns_number 3627
_diffrn_reflns_point_group_measured_fraction_full 1.000
_diffrn_reflns_point_group_measured_fraction_max 0.994
_diffrn_reflns_theta_full 25.242
_diffrn_reflns_theta_max 26.501
_diffrn_reflns_theta_min 2.009
_exptl_absorpt_coefficient_mu 0.098
_exptl_absorpt_correction_T_max 0.7454
_exptl_absorpt_correction_T_min 0.5587
_exptl_absorpt_correction_type multi-scan
_exptl_absorpt_process_details 'SADABS-2016/2 (Bruker AXS Inc.)'
_exptl_crystal_colour colourless
_exptl_crystal_density_diffrn 1.444
_exptl_crystal_description needle
_exptl_crystal_F_000 396
_exptl_crystal_size_max 0.139
_exptl_crystal_size_mid 0.054
_exptl_crystal_size_min 0.014
_refine_diff_density_max 0.416
_refine_diff_density_min -0.444
_refine_diff_density_rms 0.096
_refine_ls_extinction_method none
_refine_ls_goodness_of_fit_ref 1.190
_refine_ls_hydrogen_treatment constr
_refine_ls_matrix_type full
_refine_ls_number_parameters 262
_refine_ls_number_reflns 3627
_refine_ls_number_restraints 0
_refine_ls_restrained_S_all 1.190
_refine_ls_R_factor_all 0.0997
_refine_ls_R_factor_gt 0.0882
_refine_ls_shift/su_max 0.000
_refine_ls_shift/su_mean 0.000
_refine_ls_structure_factor_coef Fsqd
_refine_ls_weighting_details 'w=1/[\s^2^(Fo^2^)+(0.0357P)^2^+3.2070P] where P=(Fo^2^+2Fc^2^)/3'
_refine_ls_weighting_scheme calc
_refine_ls_wR_factor_gt 0.2144
_refine_ls_wR_factor_ref 0.2223
_reflns_Friedel_coverage 0.000
_reflns_number_gt 3209
_reflns_number_total 3627
_reflns_threshold_expression 'I > 2\s(I)'
_cod_data_source_file d2nj03165e3.cif
_cod_data_source_block OPh-trz_btz_tw
_cod_depositor_comments 'Adding full bibliography for 7061834--7061843.cif.'
_cod_database_code 7061841
_shelx_shelxl_version_number 2018/3
_shelx_space_group_comment
;
The symmetry employed for this shelxl refinement is uniquely defined
by the following loop, which should always be used as a source of
symmetry information in preference to the above space-group names.
They are only intended as comments.
;
_shelx_estimated_absorpt_t_min 0.986
_shelx_estimated_absorpt_t_max 0.999

loop_
_space_group_symop_operation_xyz
'x, y, z'
'-x, -y, -z'

loop_
_atom_site_label
_atom_site_type_symbol
_atom_site_fract_x
_atom_site_fract_y
_atom_site_fract_z
_atom_site_U_iso_or_equiv
_atom_site_adp_type
_atom_site_occupancy
_atom_site_site_symmetry_order
_atom_site_calc_flag
_atom_site_refinement_flags_posn
_atom_site_refinement_flags_adp
_atom_site_refinement_flags_occupancy
_atom_site_disorder_assembly
_atom_site_disorder_group
N11 N 0.7157(6) 0.0272(3) 0.0871(3) 0.0129(8) Uani 1 1 d . . . . .
N12 N 0.6811(6) -0.0698(3) 0.1808(3) 0.0158(8) Uani 1 1 d . . . . .
N13 N 0.6930(6) -0.1812(3) 0.1574(3) 0.0172(8) Uani 1 1 d . . . . .
C14 C 0.7366(7) -0.1615(4) 0.0466(3) 0.0137(9) Uani 1 1 d . . . . .
C18 C 0.7976(7) 0.0204(4) -0.1109(3) 0.0142(9) Uani 1 1 d . . . . .
H18 H 0.809836 0.110948 -0.142367 0.017 Uiso 1 1 calc R U . . .
C15 C 0.7637(8) -0.2548(4) -0.0162(4) 0.0192(10) Uani 1 1 d . . . . .
H15 H 0.752904 -0.345439 0.015382 0.023 Uiso 1 1 calc R U . . .
C16 C 0.8061(8) -0.2082(4) -0.1241(4) 0.0187(10) Uani 1 1 d . . . . .
H16 H 0.824236 -0.267641 -0.169048 0.022 Uiso 1 1 calc R U . . .
C17 C 0.8238(7) -0.0728(4) -0.1708(4) 0.0170(9) Uani 1 1 d . . . . .
H17 H 0.854913 -0.044768 -0.246287 0.020 Uiso 1 1 calc R U . . .
C19 C 0.7512(7) -0.0297(4) 0.0007(4) 0.0153(9) Uani 1 1 d . . . . .
C21 C 0.7100(7) 0.1583(4) 0.0911(4) 0.0155(9) Uani 1 1 d . . . . .
N22 N 0.6710(6) 0.1832(4) 0.1876(3) 0.0149(8) Uani 1 1 d . . . . .
C23 C 0.6697(7) 0.3111(4) 0.1809(4) 0.0155(9) Uani 1 1 d . . . . .
N24 N 0.7012(6) 0.4081(4) 0.0935(3) 0.0169(8) Uani 1 1 d . . . . .
C25 C 0.7387(7) 0.3649(4) 0.0043(3) 0.0155(9) Uani 1 1 d . . . . .
N26 N 0.7473(6) 0.2416(4) -0.0037(3) 0.0163(8) Uani 1 1 d . . . . .
O1 O 0.6324(6) 0.3542(3) 0.2709(2) 0.0210(8) Uani 1 1 d . . . . .
C31 C 0.6065(8) 0.2625(4) 0.3714(3) 0.0179(10) Uani 1 1 d . . . . .
C32 C 0.7716(8) 0.1855(5) 0.4175(4) 0.0233(11) Uani 1 1 d . . . . .
H32 H 0.901897 0.187957 0.380082 0.028 Uiso 1 1 calc R U . . .
C33 C 0.7431(9) 0.1045(5) 0.5198(4) 0.0269(12) Uani 1 1 d . . . . .
H33 H 0.855075 0.050227 0.552758 0.032 Uiso 1 1 calc R U . . .
C34 C 0.5540(8) 0.1017(5) 0.5744(4) 0.0233(11) Uani 1 1 d . . . . .
H34 H 0.535828 0.045055 0.644345 0.028 Uiso 1 1 calc R U . . .
C35 C 0.3911(9) 0.1815(5) 0.5270(4) 0.0268(11) Uani 1 1 d . . . . .
H35 H 0.260969 0.180557 0.564705 0.032 Uiso 1 1 calc R U . . .
C36 C 0.4173(8) 0.2634(5) 0.4241(4) 0.0237(11) Uani 1 1 d . . . . .
H36 H 0.306220 0.318860 0.391063 0.028 Uiso 1 1 calc R U . . .
O2 O 0.7742(5) 0.4610(3) -0.0839(2) 0.0180(7) Uani 1 1 d . . . . .
C41 C 0.8134(7) 0.4288(4) -0.1852(4) 0.0160(10) Uani 1 1 d . . . . .
C42 C 0.9997(8) 0.4500(4) -0.2380(4) 0.0202(10) Uani 1 1 d . . . . .
H42 H 1.096996 0.480118 -0.206359 0.024 Uiso 1 1 calc R U . . .
C43 C 1.0406(9) 0.4257(5) -0.3396(4) 0.0267(11) Uani 1 1 d . . . . .
H43 H 1.168069 0.438797 -0.378290 0.032 Uiso 1 1 calc R U . . .
C44 C 0.8962(9) 0.3825(5) -0.3845(4) 0.0271(12) Uani 1 1 d . . . . .
H44 H 0.925438 0.366171 -0.453883 0.033 Uiso 1 1 calc R U . . .
C45 C 0.7099(9) 0.3631(5) -0.3293(4) 0.0241(11) Uani 1 1 d . . . . .
H45 H 0.612001 0.332773 -0.360360 0.029 Uiso 1 1 calc R U . . .
C46 C 0.6663(8) 0.3879(4) -0.2285(4) 0.0207(10) Uani 1 1 d . . . . .
H46 H 0.537849 0.376992 -0.190316 0.025 Uiso 1 1 calc R U . . .

loop_
_atom_site_aniso_label
_atom_site_aniso_U_11
_atom_site_aniso_U_22
_atom_site_aniso_U_33
_atom_site_aniso_U_23
_atom_site_aniso_U_13
_atom_site_aniso_U_12
N11 0.0165(19) 0.0108(17) 0.0101(16) -0.0024(14) 0.0035(15) -0.0019(15)
N12 0.019(2) 0.0098(17) 0.0179(19) -0.0028(14) 0.0012(16) -0.0014(15)
N13 0.021(2) 0.0097(17) 0.0210(19) -0.0041(15) -0.0013(17) -0.0029(16)
C14 0.014(2) 0.013(2) 0.016(2) -0.0044(17) -0.0037(18) -0.0021(17)
C18 0.017(2) 0.0087(19) 0.016(2) -0.0035(16) 0.0010(18) -0.0011(17)
C15 0.022(2) 0.012(2) 0.028(2) -0.0100(18) -0.004(2) -0.0021(19)
C16 0.023(2) 0.017(2) 0.020(2) -0.0125(18) -0.0034(19) 0.0026(19)
C17 0.019(2) 0.019(2) 0.013(2) -0.0060(17) -0.0029(18) 0.0002(19)
C19 0.017(2) 0.013(2) 0.018(2) -0.0081(18) 0.0000(18) 0.0008(17)
C21 0.015(2) 0.013(2) 0.020(2) -0.0091(17) -0.0014(18) -0.0001(18)
N22 0.019(2) 0.0132(17) 0.0128(17) -0.0048(14) -0.0001(15) -0.0018(15)
C23 0.013(2) 0.014(2) 0.022(2) -0.0103(18) -0.0005(18) -0.0006(18)
N24 0.022(2) 0.0131(18) 0.0163(18) -0.0055(15) 0.0007(16) -0.0026(16)
C25 0.016(2) 0.015(2) 0.015(2) -0.0032(17) 0.0000(18) -0.0029(18)
N26 0.026(2) 0.0115(17) 0.0136(18) -0.0048(14) -0.0007(17) -0.0053(16)
O1 0.035(2) 0.0139(15) 0.0140(15) -0.0057(12) 0.0023(15) -0.0035(15)
C31 0.029(3) 0.015(2) 0.013(2) -0.0101(17) 0.0029(19) -0.0043(19)
C32 0.026(3) 0.025(2) 0.020(2) -0.011(2) 0.003(2) 0.000(2)
C33 0.034(3) 0.025(3) 0.021(2) -0.009(2) -0.003(2) 0.005(2)
C34 0.036(3) 0.020(2) 0.014(2) -0.0071(18) 0.004(2) -0.004(2)
C35 0.033(3) 0.023(2) 0.026(3) -0.012(2) 0.007(2) -0.005(2)
C36 0.028(3) 0.022(2) 0.024(2) -0.011(2) 0.001(2) -0.004(2)
O2 0.0279(19) 0.0113(15) 0.0149(16) -0.0055(13) 0.0037(14) -0.0029(13)
C41 0.025(2) 0.0076(19) 0.013(2) -0.0026(17) 0.0014(19) 0.0015(17)
C42 0.023(3) 0.018(2) 0.019(2) -0.0037(18) -0.002(2) -0.001(2)
C43 0.031(3) 0.026(3) 0.019(2) -0.004(2) 0.006(2) -0.001(2)
C44 0.043(3) 0.022(2) 0.015(2) -0.007(2) 0.000(2) 0.002(2)
C45 0.037(3) 0.014(2) 0.024(2) -0.0075(19) -0.009(2) -0.001(2)
C46 0.028(3) 0.013(2) 0.022(2) -0.0044(18) -0.002(2) -0.004(2)

loop_
_atom_type_symbol
_atom_type_description
_atom_type_scat_dispersion_real
_atom_type_scat_dispersion_imag
_atom_type_scat_source
C C 0.0033 0.0016 'International Tables Vol C Tables 4.2.6.8 and 6.1.1.4'
H H 0.0000 0.0000 'International Tables Vol C Tables 4.2.6.8 and 6.1.1.4'
N N 0.0061 0.0033 'International Tables Vol C Tables 4.2.6.8 and 6.1.1.4'
O O 0.0106 0.0060 'International Tables Vol C Tables 4.2.6.8 and 6.1.1.4'

loop_
_geom_angle_atom_site_label_1
_geom_angle_atom_site_label_2
_geom_angle_atom_site_label_3
_geom_angle
_geom_angle_site_symmetry_1
_geom_angle_site_symmetry_3
_geom_angle_publ_flag
C19 N11 N12 109.2(3) . . ?
C19 N11 C21 130.6(4) . . ?
N12 N11 C21 120.2(3) . . ?
N13 N12 N11 109.1(3) . . ?
N12 N13 C14 108.5(3) . . ?
C19 C14 N13 109.4(4) . . ?
C19 C14 C15 121.6(4) . . ?
N13 C14 C15 129.0(4) . . ?
C17 C18 C19 114.8(4) . . ?
C17 C18 H18 122.6 . . ?
C19 C18 H18 122.6 . . ?
C16 C15 C14 116.8(4) . . ?
C16 C15 H15 121.6 . . ?
C14 C15 H15 121.6 . . ?
C15 C16 C17 121.4(4) . . ?
C15 C16 H16 119.3 . . ?
C17 C16 H16 119.3 . . ?
C18 C17 C16 122.8(4) . . ?
C18 C17 H17 118.6 . . ?
C16 C17 H17 118.6 . . ?
C14 C19 N11 103.9(4) . . ?
C14 C19 C18 122.6(4) . . ?
N11 C19 C18 133.5(4) . . ?
N26 C21 N22 128.7(4) . . ?
N26 C21 N11 114.5(4) . . ?
N22 C21 N11 116.7(4) . . ?
C21 N22 C23 111.1(4) . . ?
N24 C23 N22 128.4(4) . . ?
N24 C23 O1 112.4(4) . . ?
N22 C23 O1 119.2(4) . . ?
C23 N24 C25 112.2(4) . . ?
N26 C25 N24 127.4(4) . . ?
N26 C25 O2 119.7(4) . . ?
N24 C25 O2 112.9(4) . . ?
C21 N26 C25 112.2(4) . . ?
C23 O1 C31 119.5(3) . . ?
C36 C31 C32 122.3(4) . . ?
C36 C31 O1 117.6(4) . . ?
C32 C31 O1 119.8(4) . . ?
C31 C32 C33 118.3(5) . . ?
C31 C32 H32 120.8 . . ?
C33 C32 H32 120.8 . . ?
C34 C33 C32 120.8(5) . . ?
C34 C33 H33 119.6 . . ?
C32 C33 H33 119.6 . . ?
C33 C34 C35 119.7(5) . . ?
C33 C34 H34 120.2 . . ?
C35 C34 H34 120.2 . . ?
C34 C35 C36 120.2(5) . . ?
C34 C35 H35 119.9 . . ?
C36 C35 H35 119.9 . . ?
C31 C36 C35 118.7(5) . . ?
C31 C36 H36 120.7 . . ?
C35 C36 H36 120.7 . . ?
C25 O2 C41 118.8(3) . . ?
C42 C41 C46 123.4(4) . . ?
C42 C41 O2 115.7(4) . . ?
C46 C41 O2 120.7(4) . . ?
C41 C42 C43 117.5(5) . . ?
C41 C42 H42 121.2 . . ?
C43 C42 H42 121.2 . . ?
C44 C43 C42 120.3(5) . . ?
C44 C43 H43 119.8 . . ?
C42 C43 H43 119.8 . . ?
C45 C44 C43 120.5(5) . . ?
C45 C44 H44 119.7 . . ?
C43 C44 H44 119.7 . . ?
C44 C45 C46 119.9(5) . . ?
C44 C45 H45 120.1 . . ?
C46 C45 H45 120.1 . . ?
C41 C46 C45 118.3(5) . . ?
C41 C46 H46 120.8 . . ?
C45 C46 H46 120.8 . . ?

loop_
_geom_bond_atom_site_label_1
_geom_bond_atom_site_label_2
_geom_bond_distance
_geom_bond_site_symmetry_2
_geom_bond_publ_flag
N11 C19 1.385(5) . ?
N11 N12 1.389(5) . ?
N11 C21 1.398(5) . ?
N12 N13 1.283(5) . ?
N13 C14 1.394(6) . ?
C14 C19 1.380(6) . ?
C14 C15 1.414(6) . ?
C18 C17 1.387(6) . ?
C18 C19 1.414(6) . ?
C18 H18 0.9500 . ?
C15 C16 1.363(7) . ?
C15 H15 0.9500 . ?
C16 C17 1.420(6) . ?
C16 H16 0.9500 . ?
C17 H17 0.9500 . ?
C21 N26 1.329(6) . ?
C21 N22 1.331(6) . ?
N22 C23 1.334(5) . ?
C23 N24 1.332(6) . ?
C23 O1 1.343(5) . ?
N24 C25 1.334(6) . ?
C25 N26 1.330(6) . ?
C25 O2 1.339(5) . ?
O1 C31 1.413(5) . ?
C31 C36 1.370(7) . ?
C31 C32 1.376(7) . ?
C32 C33 1.384(7) . ?
C32 H32 0.9500 . ?
C33 C34 1.380(8) . ?
C33 H33 0.9500 . ?
C34 C35 1.382(8) . ?
C34 H34 0.9500 . ?
C35 C36 1.392(7) . ?
C35 H35 0.9500 . ?
C36 H36 0.9500 . ?
O2 C41 1.424(5) . ?
C41 C42 1.374(7) . ?
C41 C46 1.375(7) . ?
C42 C43 1.393(7) . ?
C42 H42 0.9500 . ?
C43 C44 1.385(8) . ?
C43 H43 0.9500 . ?
C44 C45 1.383(8) . ?
C44 H44 0.9500 . ?
C45 C46 1.386(7) . ?
C45 H45 0.9500 . ?
C46 H46 0.9500 . ?

loop_
_geom_torsion_atom_site_label_1
_geom_torsion_atom_site_label_2
_geom_torsion_atom_site_label_3
_geom_torsion_atom_site_label_4
_geom_torsion
_geom_torsion_site_symmetry_1
_geom_torsion_site_symmetry_2
_geom_torsion_site_symmetry_3
_geom_torsion_site_symmetry_4
_geom_torsion_publ_flag
C19 N11 N12 N13 0.0(5) . . . . ?
C21 N11 N12 N13 179.7(4) . . . . ?
N11 N12 N13 C14 0.1(5) . . . . ?
N12 N13 C14 C19 -0.2(5) . . . . ?
N12 N13 C14 C15 180.0(5) . . . . ?
C19 C14 C15 C16 0.4(7) . . . . ?
N13 C14 C15 C16 -179.8(5) . . . . ?
C14 C15 C16 C17 0.5(7) . . . . ?
C19 C18 C17 C16 -0.2(7) . . . . ?
C15 C16 C17 C18 -0.7(8) . . . . ?
N13 C14 C19 N11 0.2(5) . . . . ?
C15 C14 C19 N11 180.0(4) . . . . ?
N13 C14 C19 C18 178.9(4) . . . . ?
C15 C14 C19 C18 -1.2(7) . . . . ?
N12 N11 C19 C14 -0.1(5) . . . . ?
C21 N11 C19 C14 -179.8(4) . . . . ?
N12 N11 C19 C18 -178.6(5) . . . . ?
C21 N11 C19 C18 1.7(9) . . . . ?
C17 C18 C19 C14 1.1(7) . . . . ?
C17 C18 C19 N11 179.4(5) . . . . ?
C19 N11 C21 N26 -0.9(7) . . . . ?
N12 N11 C21 N26 179.4(4) . . . . ?
C19 N11 C21 N22 179.8(4) . . . . ?
N12 N11 C21 N22 0.1(6) . . . . ?
N26 C21 N22 C23 0.8(7) . . . . ?
N11 C21 N22 C23 180.0(4) . . . . ?
C21 N22 C23 N24 0.0(7) . . . . ?
C21 N22 C23 O1 179.9(4) . . . . ?
N22 C23 N24 C25 -0.2(7) . . . . ?
O1 C23 N24 C25 179.8(4) . . . . ?
C23 N24 C25 N26 -0.3(7) . . . . ?
C23 N24 C25 O2 -178.9(4) . . . . ?
N22 C21 N26 C25 -1.3(7) . . . . ?
N11 C21 N26 C25 179.6(4) . . . . ?
N24 C25 N26 C21 1.0(7) . . . . ?
O2 C25 N26 C21 179.5(4) . . . . ?
N24 C23 O1 C31 -176.6(4) . . . . ?
N22 C23 O1 C31 3.5(7) . . . . ?
C23 O1 C31 C36 -110.1(5) . . . . ?
C23 O1 C31 C32 76.2(6) . . . . ?
C36 C31 C32 C33 1.4(7) . . . . ?
O1 C31 C32 C33 174.8(4) . . . . ?
C31 C32 C33 C34 -0.4(8) . . . . ?
C32 C33 C34 C35 -0.6(8) . . . . ?
C33 C34 C35 C36 0.7(7) . . . . ?
C32 C31 C36 C35 -1.3(7) . . . . ?
O1 C31 C36 C35 -174.9(4) . . . . ?
C34 C35 C36 C31 0.2(7) . . . . ?
N26 C25 O2 C41 2.2(6) . . . . ?
N24 C25 O2 C41 -179.1(4) . . . . ?
C25 O2 C41 C42 -117.9(5) . . . . ?
C25 O2 C41 C46 66.3(6) . . . . ?
C46 C41 C42 C43 -1.4(7) . . . . ?
O2 C41 C42 C43 -177.1(4) . . . . ?
C41 C42 C43 C44 0.4(7) . . . . ?
C42 C43 C44 C45 0.0(8) . . . . ?
C43 C44 C45 C46 0.5(8) . . . . ?
C42 C41 C46 C45 1.9(7) . . . . ?
O2 C41 C46 C45 177.4(4) . . . . ?
C44 C45 C46 C41 -1.5(7) . . . . ?
